data_7234019
loop_
_publ_author_name
'Wang, Jia-Yin'
'Shi, Yang'
'Tao, Dong-Liang'
'Bo, Qi-Bing'

_publ_section_title
;
 Series of 3D lanthanide MOFs derived from saddle-like alicyclic
 tetracarboxylate ligands: synthesis, characterization and
 structure--photoluminescence correlations
;
_journal_issue 43
_journal_name_full CrystEngComm
_journal_page_first 6591
_journal_paper_doi 10.1039/C9CE01337G
_journal_volume 21
_journal_year 2019
_chemical_formula_moiety 'C8 H4 Na O9 Pr'
_chemical_formula_sum 'C8 H6 Na O9 Pr'
_chemical_formula_weight 410.03
_space_group_crystal_system orthorhombic
_space_group_IT_number 19
_space_group_name_Hall 'P 2ac 2ab'
_space_group_name_H-M_alt 'P 21 21 21'
_symmetry_space_group_name_Hall 'P 2ac 2ab'
_symmetry_space_group_name_H-M 'P 21 21 21'
_atom_sites_solution_hydrogens geom
_atom_sites_solution_primary direct
_audit_creation_date 2019-09-09
_audit_creation_method
;
Olex2 1.2
(compiled 2016.02.19 svn.r3266 for OlexSys, GUI svn.r5155)
;
_audit_update_record
;
2019-09-17 deposited with the CCDC.    2019-09-20 downloaded from the CCDC.
;
_cell_angle_alpha 90
_cell_angle_beta 90
_cell_angle_gamma 90
_cell_formula_units_Z 4
_cell_length_a 8.0013(3)
_cell_length_b 9.0019(3)
_cell_length_c 14.3067(5)
_cell_measurement_reflns_used 3504
_cell_measurement_temperature 293(2)
_cell_measurement_theta_max 28.8110
_cell_measurement_theta_min 3.5910
_cell_volume 1030.47(6)
_computing_cell_refinement
;
CrysAlisPro, Agilent Technologies,
Version 1.171.37.35 (release 13-08-2014 CrysAlis171 .NET)
(compiled Aug 13 2014,18:06:01)
;
_computing_data_collection
;
CrysAlisPro, Agilent Technologies,
Version 1.171.37.35 (release 13-08-2014 CrysAlis171 .NET)
(compiled Aug 13 2014,18:06:01)
;
_computing_data_reduction
;
CrysAlisPro, Agilent Technologies,
Version 1.171.37.35 (release 13-08-2014 CrysAlis171 .NET)
(compiled Aug 13 2014,18:06:01)
;
_computing_molecular_graphics 'Olex2 (Dolomanov et al., 2009)'
_computing_publication_material 'Olex2 (Dolomanov et al., 2009)'
_computing_structure_refinement 'ShelXL (Sheldrick, 2015)'
_computing_structure_solution 'SIR2004 (Burla et al., 2007)'
_diffrn_ambient_temperature 293.15
_diffrn_detector 'CCD plate'
_diffrn_detector_area_resol_mean 16.0355
_diffrn_detector_type Eos
_diffrn_measured_fraction_theta_full 0.996
_diffrn_measured_fraction_theta_max 0.998
_diffrn_measurement_details
;
#__ type_ start__ end____ width___ exp.time_
  1 omega   -1.00   83.00   1.0000    2.1300
omega____ theta____ kappa____ phi______ frames
    -       15.7007   57.0000 -120.0000 84

#__ type_ start__ end____ width___ exp.time_
  2 omega  -25.00   22.00   1.0000    2.1300
omega____ theta____ kappa____ phi______ frames
    -      -16.8725  -99.0000   60.0000 47

#__ type_ start__ end____ width___ exp.time_
  3 omega  -57.00   -7.00   1.0000    2.1300
omega____ theta____ kappa____ phi______ frames
    -      -16.8725  -19.0000  -90.0000 50

#__ type_ start__ end____ width___ exp.time_
  4 omega  -23.00   27.00   1.0000    2.1300
omega____ theta____ kappa____ phi______ frames
    -       15.7007  -99.0000   30.0000 50

#__ type_ start__ end____ width___ exp.time_
  5 omega  -52.00   42.00   1.0000    2.1300
omega____ theta____ kappa____ phi______ frames
    -       15.7007  -77.0000  -60.0000 94

#__ type_ start__ end____ width___ exp.time_
  6 omega  -52.00  -25.00   1.0000    2.1300
omega____ theta____ kappa____ phi______ frames
    -       15.7007  -57.0000   90.0000 27

#__ type_ start__ end____ width___ exp.time_
  7 omega  -74.00  -67.00   1.0000    2.1300
omega____ theta____ kappa____ phi______ frames
    -      -16.7944  131.0000  121.2604 7
;
_diffrn_measurement_device 'four-circle diffractometer'
_diffrn_measurement_device_type 'Xcalibur, Eos, Gemini'
_diffrn_measurement_method '\w scans'
_diffrn_orient_matrix_UB_11 0.0457268000
_diffrn_orient_matrix_UB_12 -0.0074275000
_diffrn_orient_matrix_UB_13 -0.0422797000
_diffrn_orient_matrix_UB_21 0.0751317000
_diffrn_orient_matrix_UB_22 0.0160281000
_diffrn_orient_matrix_UB_23 0.0242897000
_diffrn_orient_matrix_UB_31 0.0112196000
_diffrn_orient_matrix_UB_32 -0.0767375000
_diffrn_orient_matrix_UB_33 0.0090911000
_diffrn_radiation_monochromator graphite
_diffrn_radiation_probe x-ray
_diffrn_radiation_type MoK\a
_diffrn_radiation_wavelength 0.71073
_diffrn_reflns_av_R_equivalents 0.0395
_diffrn_reflns_av_unetI/netI 0.0378
_diffrn_reflns_Laue_measured_fraction_full 0.996
_diffrn_reflns_Laue_measured_fraction_max 0.998
_diffrn_reflns_limit_h_max 10
_diffrn_reflns_limit_h_min -9
_diffrn_reflns_limit_k_max 11
_diffrn_reflns_limit_k_min -11
_diffrn_reflns_limit_l_max 17
_diffrn_reflns_limit_l_min -17
_diffrn_reflns_number 7445
_diffrn_reflns_point_group_measured_fraction_full 0.998
_diffrn_reflns_point_group_measured_fraction_max 0.999
_diffrn_reflns_theta_full 25.242
_diffrn_reflns_theta_max 26.372
_diffrn_reflns_theta_min 3.407
_diffrn_source 'Enhance (Mo) X-ray Source'
_exptl_absorpt_coefficient_mu 4.815
_exptl_absorpt_correction_T_max 1.00000
_exptl_absorpt_correction_T_min 0.86378
_exptl_absorpt_correction_type multi-scan
_exptl_absorpt_process_details
;
CrysAlisPro, Agilent Technologies,
Version 1.171.37.35 (release 13-08-2014 CrysAlis171 .NET)
(compiled Aug 13 2014,18:06:01)
Empirical absorption correction using spherical harmonics,
 implemented in SCALE3 ABSPACK scaling algorithm.
;
_exptl_crystal_colour 'clear greenish green'
_exptl_crystal_colour_lustre clear
_exptl_crystal_colour_modifier greenish
_exptl_crystal_colour_primary green
_exptl_crystal_density_diffrn 2.643
_exptl_crystal_description block
_exptl_crystal_F_000 784
_exptl_crystal_size_max 0.2
_exptl_crystal_size_mid 0.15
_exptl_crystal_size_min 0.12
_refine_diff_density_max 0.404
_refine_diff_density_min -0.525
_refine_diff_density_rms 0.102
_refine_ls_abs_structure_details
;
 Refined as an inversion twin.
;
_refine_ls_abs_structure_Flack -0.03(3)
_refine_ls_extinction_method none
_refine_ls_goodness_of_fit_ref 1.079
_refine_ls_hydrogen_treatment constr
_refine_ls_matrix_type full
_refine_ls_number_parameters 173
_refine_ls_number_reflns 2103
_refine_ls_number_restraints 0
_refine_ls_restrained_S_all 1.079
_refine_ls_R_factor_all 0.0246
_refine_ls_R_factor_gt 0.0217
_refine_ls_shift/su_max 0.000
_refine_ls_shift/su_mean 0.000
_refine_ls_structure_factor_coef Fsqd
_refine_ls_weighting_details
;
 w=1/[\s^2^(Fo^2^)+(0.0076P)^2^+1.0670P]
 where P=(Fo^2^+2Fc^2^)/3
;
_refine_ls_weighting_scheme calc
_refine_ls_wR_factor_gt 0.0444
_refine_ls_wR_factor_ref 0.0462
_reflns_Friedel_coverage 0.706
_reflns_Friedel_fraction_full 1.000
_reflns_Friedel_fraction_max 1.000
_reflns_number_gt 1985
_reflns_number_total 2103
_reflns_threshold_expression 'I > 2\s(I)'
_cod_data_source_file c9ce01337g2.cif
_cod_data_source_block Pr-Na
_cod_depositor_comments 'Adding full bibliography for 7234018--7234025.cif.'
_cod_original_cell_volume 1030.45(6)
_cod_database_code 7234019
_shelxl_version_number 2013-2
_chemical_oxdiff_formula 'C H O Pr'
_shelx_space_group_comment
;
The symmetry employed for this shelxl refinement is uniquely defined
by the following loop, which should always be used as a source of
symmetry information in preference to the above space-group names.
They are only intended as comments.
;
_reflns_odcompleteness_completeness 99.52
_reflns_odcompleteness_iscentric 1
_reflns_odcompleteness_theta 26.32
_olex2_refinement_description
;
1. Twinned data refinement
 Scales: 1.03(3) -0.03(3)
2. Fixed Uiso
 At 1.2 times of:
  All C(H) groups
3.a Ternary CH refined with riding coordinates:
 C3(H3), C5(H5), C2(H2), C7(H7)
;
_olex2_submission_special_instructions 'No special instructions were received'

loop_
_space_group_symop_operation_xyz
'x, y, z'
'-x+1/2, -y, z+1/2'
'x+1/2, -y+1/2, -z'
'-x, y+1/2, -z+1/2'

loop_
_atom_site_label
_atom_site_type_symbol
_atom_site_fract_x
_atom_site_fract_y
_atom_site_fract_z
_atom_site_U_iso_or_equiv
_atom_site_adp_type
_atom_site_occupancy
_atom_site_site_symmetry_order
_atom_site_calc_flag
_atom_site_refinement_flags_posn
Pr1 Pr 0.09487(4) 0.83841(3) 0.50303(2) 0.00917(9) Uani 1 1 d .
Na1 Na -0.0469(4) 1.5217(3) 0.67667(19) 0.0271(7) Uani 1 1 d .
O2 O 0.1866(6) 1.0338(5) 0.3797(3) 0.0204(11) Uani 1 1 d .
C3 C 0.1971(8) 1.3198(6) 0.2892(4) 0.0091(12) Uani 1 1 d .
H3 H 0.3023 1.2771 0.3117 0.011 Uiso 1 1 calc R
O1 O -0.0505(6) 1.0785(5) 0.4520(3) 0.0205(11) Uani 1 1 d .
O9 O 0.1344(7) 1.3234(6) 0.6423(4) 0.0404(15) Uani 1 1 d .
C5 C 0.1702(8) 1.4774(6) 0.3310(4) 0.0101(13) Uani 1 1 d .
H5 H 0.0989 1.5385 0.2906 0.012 Uiso 1 1 calc R
C2 C 0.0495(8) 1.2645(6) 0.3486(4) 0.0098(13) Uani 1 1 d .
H2 H -0.0545 1.2699 0.3126 0.012 Uiso 1 1 calc R
C1 C 0.0630(8) 1.1169(6) 0.3962(4) 0.0118(14) Uani 1 1 d .
C7 C 0.0678(8) 1.4047(6) 0.4119(4) 0.0113(13) Uani 1 1 d .
H7 H 0.1406 1.3832 0.4653 0.014 Uiso 1 1 calc R
O4 O -0.0632(5) 1.5942(4) 0.5019(4) 0.0174(9) Uani 1 1 d .
O5 O 0.2978(6) 1.6696(5) 0.4222(3) 0.0169(10) Uani 1 1 d .
O6 O 0.4662(6) 1.5269(5) 0.3398(3) 0.0193(11) Uani 1 1 d .
C8 C -0.0856(8) 1.4888(6) 0.4435(4) 0.0111(12) Uani 1 1 d .
O3 O -0.2280(6) 1.4603(5) 0.4119(3) 0.0242(12) Uani 1 1 d .
C6 C 0.3223(9) 1.5628(7) 0.3638(4) 0.0126(14) Uani 1 1 d .
O8 O 0.3199(6) 1.3115(5) 0.1371(3) 0.0192(11) Uani 1 1 d .
O7 O 0.0422(6) 1.2915(5) 0.1486(3) 0.0207(11) Uani 1 1 d .
C4 C 0.1849(8) 1.3060(6) 0.1837(4) 0.0121(14) Uani 1 1 d .

loop_
_atom_site_aniso_label
_atom_site_aniso_U_11
_atom_site_aniso_U_22
_atom_site_aniso_U_33
_atom_site_aniso_U_23
_atom_site_aniso_U_13
_atom_site_aniso_U_12
Pr1 0.00904(15) 0.00860(14) 0.00986(15) -0.00016(19) -0.00085(19) 0.00008(12)
Na1 0.0188(16) 0.0326(16) 0.0298(16) 0.0034(13) -0.0081(13) -0.0047(14)
O2 0.021(3) 0.017(2) 0.023(3) 0.003(2) 0.002(2) 0.003(2)
C3 0.007(3) 0.009(3) 0.011(3) -0.001(3) 0.000(2) 0.003(3)
O1 0.020(3) 0.015(2) 0.027(3) 0.006(2) 0.010(2) 0.003(2)
O9 0.040(4) 0.042(3) 0.038(3) -0.006(3) -0.002(3) 0.015(3)
C5 0.011(3) 0.011(3) 0.009(3) 0.000(2) -0.002(3) -0.001(3)
C2 0.009(4) 0.006(3) 0.014(3) -0.002(2) 0.004(3) 0.001(3)
C1 0.014(4) 0.009(3) 0.013(3) 0.000(2) -0.003(3) 0.000(3)
C7 0.011(4) 0.010(3) 0.013(3) -0.003(2) 0.002(3) -0.001(3)
O4 0.023(2) 0.0088(16) 0.020(2) -0.008(2) 0.008(3) -0.0033(16)
O5 0.015(2) 0.017(2) 0.019(2) -0.014(2) 0.000(2) -0.003(2)
O6 0.009(2) 0.025(3) 0.025(3) -0.007(2) 0.000(2) -0.001(2)
C8 0.013(3) 0.010(3) 0.010(3) 0.001(2) 0.004(3) 0.001(3)
O3 0.016(3) 0.026(3) 0.031(3) -0.011(2) 0.000(2) 0.005(2)
C6 0.019(4) 0.011(3) 0.008(3) 0.006(2) -0.003(3) 0.000(3)
O8 0.022(3) 0.020(2) 0.016(2) -0.002(2) 0.009(2) -0.004(2)
O7 0.024(3) 0.023(2) 0.015(2) 0.003(2) -0.007(2) -0.003(2)
C4 0.018(4) 0.002(3) 0.017(3) 0.001(2) -0.001(3) 0.001(3)

loop_
_atom_type_symbol
_atom_type_description
_atom_type_scat_dispersion_real
_atom_type_scat_dispersion_imag
_atom_type_scat_source
C C 0.0033 0.0016 'International Tables Vol C Tables 4.2.6.8 and 6.1.1.4'
H H 0.0000 0.0000 'International Tables Vol C Tables 4.2.6.8 and 6.1.1.4'
Na Na 0.0362 0.0249 'International Tables Vol C Tables 4.2.6.8 and 6.1.1.4'
O O 0.0106 0.0060 'International Tables Vol C Tables 4.2.6.8 and 6.1.1.4'
Pr Pr -0.2180 2.8214 'International Tables Vol C Tables 4.2.6.8 and 6.1.1.4'

loop_
_geom_angle_atom_site_label_1
_geom_angle_atom_site_label_2
_geom_angle_atom_site_label_3
_geom_angle
_geom_angle_site_symmetry_1
_geom_angle_site_symmetry_3
O2 Pr1 C1 25.33(16) . .
O2 Pr1 O4 63.92(15) . 3_576
O2 Pr1 O5 123.73(15) . 3_476
O2 Pr1 O6 111.23(14) . 3_476
O2 Pr1 O3 72.07(16) . 3_576
O2 Pr1 C6 115.59(15) . 3_476
O1 Pr1 O2 50.44(15) . .
O1 Pr1 C1 25.16(16) . .
O1 Pr1 O4 104.67(13) . 3_576
O1 Pr1 O5 74.12(14) . 3_476
O1 Pr1 O6 72.02(14) . 3_476
O1 Pr1 O3 78.04(15) . 3_576
O1 Pr1 C6 66.71(15) . 3_476
C1 Pr1 C6 90.81(17) . 3_476
O4 Pr1 O2 136.37(16) 1_545 .
O4 Pr1 O1 120.23(15) 1_545 .
O4 Pr1 C1 83.52(15) 3_576 .
O4 Pr1 C1 133.71(16) 1_545 .
O4 Pr1 O4 132.38(10) 1_545 3_576
O4 Pr1 O5 61.58(13) 1_545 3_476
O4 Pr1 O6 101.55(14) 1_545 3_476
O4 Pr1 O3 151.40(16) 1_545 3_576
O4 Pr1 C6 84.22(15) 1_545 3_476
O4 Pr1 C6 130.92(16) 3_576 3_476
O5 Pr1 O2 85.06(15) 1_545 .
O5 Pr1 O1 132.40(14) 1_545 .
O5 Pr1 C1 99.06(16) 3_476 .
O5 Pr1 C1 109.41(16) 1_545 .
O5 Pr1 O4 78.15(13) 1_545 1_545
O5 Pr1 O4 59.16(12) 1_545 3_576
O5 Pr1 O4 154.95(14) 3_476 3_576
O5 Pr1 O5 139.74(8) 1_545 3_476
O5 Pr1 O6 48.42(13) 3_476 3_476
O5 Pr1 O6 152.34(14) 1_545 3_476
O5 Pr1 O3 106.57(16) 1_545 3_576
O5 Pr1 C6 159.15(15) 1_545 3_476
O5 Pr1 C6 25.01(15) 3_476 3_476
O6 Pr1 C1 90.95(15) 3_476 .
O6 Pr1 O4 106.87(14) 3_476 3_576
O6 Pr1 C6 24.25(15) 3_476 3_476
O3 Pr1 C1 72.38(16) 3_576 .
O3 Pr1 O4 47.91(14) 3_576 3_576
O3 Pr1 O5 108.88(14) 3_576 3_476
O3 Pr1 O6 61.00(15) 3_576 3_476
O3 Pr1 C6 83.89(17) 3_576 3_476
O8 Pr1 O2 145.96(17) 2_575 .
O8 Pr1 O1 144.79(15) 2_575 .
O8 Pr1 C1 154.34(16) 2_575 .
O8 Pr1 O4 70.44(16) 2_575 1_545
O8 Pr1 O4 82.35(15) 2_575 3_576
O8 Pr1 O5 81.18(15) 2_575 1_545
O8 Pr1 O5 85.23(15) 2_575 3_476
O8 Pr1 O6 72.93(15) 2_575 3_476
O8 Pr1 O3 82.27(15) 2_575 3_576
O8 Pr1 C6 82.49(16) 2_575 3_476
O8 Pr1 O7 136.07(15) 2_575 4_545
O7 Pr1 O2 69.16(16) 4_545 .
O7 Pr1 O1 72.06(15) 4_545 .
O7 Pr1 C1 69.58(16) 4_545 .
O7 Pr1 O4 67.95(16) 4_545 1_545
O7 Pr1 O4 116.66(16) 4_545 3_576
O7 Pr1 O5 77.20(15) 4_545 1_545
O7 Pr1 O5 87.19(15) 4_545 3_476
O7 Pr1 O6 128.82(15) 4_545 3_476
O7 Pr1 O3 140.57(15) 4_545 3_576
O7 Pr1 C6 106.44(17) 4_545 3_476
Pr1 Na1 Pr1 65.13(4) 1_565 3_476
O2 Na1 Pr1 36.94(12) 3_476 3_476
O2 Na1 Pr1 101.51(14) 3_476 1_565
O2 Na1 O9 109.2(2) 3_476 .
O2 Na1 O4 70.97(16) 3_476 .
O2 Na1 O6 121.99(19) 3_476 2_585
O2 Na1 O8 137.4(2) 3_476 2_585
O9 Na1 Pr1 122.66(17) . 3_476
O9 Na1 Pr1 103.83(17) . 1_565
O9 Na1 O4 91.16(19) . .
O9 Na1 O6 84.35(19) . 2_585
O9 Na1 O8 87.6(2) . 2_585
O4 Na1 Pr1 43.34(10) . 3_476
O4 Na1 Pr1 39.12(9) . 1_565
O6 Na1 Pr1 147.45(15) 2_585 3_476
O6 Na1 Pr1 130.52(14) 2_585 1_565
O6 Na1 O4 167.04(19) 2_585 .
O8 Na1 Pr1 35.94(11) 2_585 1_565
O8 Na1 Pr1 100.93(13) 2_585 3_476
O8 Na1 O4 69.87(15) 2_585 .
O8 Na1 O6 97.74(17) 2_585 2_585
Na1 O2 Pr1 110.38(19) 3_576 .
C1 O2 Pr1 93.0(4) . .
C1 O2 Na1 155.1(4) . 3_576
C5 C3 H3 110.5 . .
C2 C3 H3 110.5 . .
C2 C3 C5 88.6(4) . .
C4 C3 H3 110.5 . .
C4 C3 C5 116.7(5) . .
C4 C3 C2 118.3(5) . .
C1 O1 Pr1 94.9(4) . .
C3 C5 H5 111.5 . .
C3 C5 C7 88.6(4) . .
C7 C5 H5 111.5 . .
C6 C5 C3 118.1(5) . .
C6 C5 H5 111.5 . .
C6 C5 C7 113.9(5) . .
C3 C2 H2 110.2 . .
C3 C2 C7 89.2(4) . .
C1 C2 C3 118.9(5) . .
C1 C2 H2 110.2 . .
C1 C2 C7 116.6(5) . .
C7 C2 H2 110.2 . .
O2 C1 Pr1 61.6(3) . .
O2 C1 C2 119.8(6) . .
O1 C1 Pr1 60.0(3) . .
O1 C1 O2 121.5(5) . .
O1 C1 C2 118.7(5) . .
C2 C1 Pr1 175.7(4) . .
C5 C7 H7 110.4 . .
C2 C7 C5 87.6(4) . .
C2 C7 H7 110.4 . .
C8 C7 C5 116.0(5) . .
C8 C7 C2 120.2(5) . .
C8 C7 H7 110.4 . .
Pr1 O4 Pr1 107.41(12) 1_565 3_476
Pr1 O4 Na1 100.82(18) 1_565 .
Na1 O4 Pr1 97.35(16) . 3_476
C8 O4 Pr1 135.9(4) . 1_565
C8 O4 Pr1 90.4(4) . 3_476
C8 O4 Na1 116.9(3) . .
Pr1 O5 Pr1 114.69(15) 1_565 3_576
C6 O5 Pr1 148.2(4) . 1_565
C6 O5 Pr1 96.1(4) . 3_576
Na1 O6 Pr1 139.0(2) 2_584 3_576
C6 O6 Pr1 90.3(4) . 3_576
C6 O6 Na1 123.4(4) . 2_584
C7 C8 Pr1 176.9(4) . 3_476
O4 C8 Pr1 65.2(3) . 3_476
O4 C8 C7 117.0(5) . .
O3 C8 Pr1 55.9(3) . 3_476
O3 C8 C7 121.9(5) . .
O3 C8 O4 121.1(6) . .
C8 O3 Pr1 100.6(4) . 3_476
C5 C6 Pr1 157.3(4) . 3_576
O5 C6 Pr1 58.9(3) . 3_576
O5 C6 C5 117.2(6) . .
O6 C6 Pr1 65.4(4) . 3_576
O6 C6 C5 121.7(5) . .
O6 C6 O5 120.9(6) . .
Na1 O8 Pr1 108.44(19) 2_584 2_574
C4 O8 Pr1 128.9(4) . 2_574
C4 O8 Na1 122.7(4) . 2_584
C4 O7 Pr1 137.6(4) . 4
O8 C4 C3 117.6(6) . .
O7 C4 C3 117.7(6) . .
O7 C4 O8 124.7(6) . .

loop_
_geom_bond_atom_site_label_1
_geom_bond_atom_site_label_2
_geom_bond_distance
_geom_bond_site_symmetry_2
Pr1 O2 2.597(4) .
Pr1 O1 2.561(4) .
Pr1 C1 2.947(6) .
Pr1 O4 2.803(4) 3_576
Pr1 O4 2.536(3) 1_545
Pr1 O5 2.507(4) 1_545
Pr1 O5 2.608(4) 3_476
Pr1 O6 2.754(4) 3_476
Pr1 O3 2.603(5) 3_576
Pr1 C6 3.029(7) 3_476
Pr1 O8 2.443(4) 2_575
Pr1 O7 2.467(5) 4_545
Na1 Pr1 4.051(3) 3_476
Na1 Pr1 3.948(3) 1_565
Na1 O2 2.333(6) 3_476
Na1 O9 2.352(6) .
Na1 O4 2.587(6) .
Na1 O6 2.461(5) 2_585
Na1 O8 2.424(5) 2_585
O2 Na1 2.333(6) 3_576
O2 C1 1.262(7) .
C3 H3 0.9800 .
C3 C5 1.554(8) .
C3 C2 1.539(8) .
C3 C4 1.518(8) .
O1 C1 1.257(7) .
C5 H5 0.9800 .
C5 C7 1.562(8) .
C5 C6 1.514(9) .
C2 H2 0.9800 .
C2 C1 1.497(8) .
C2 C7 1.560(8) .
C7 H7 0.9800 .
C7 C8 1.511(8) .
O4 Pr1 2.536(3) 1_565
O4 Pr1 2.803(4) 3_476
O4 C8 1.277(7) .
O5 Pr1 2.608(4) 3_576
O5 Pr1 2.507(4) 1_565
O5 C6 1.288(7) .
O6 Pr1 2.754(4) 3_576
O6 Na1 2.461(5) 2_584
O6 C6 1.244(8) .
C8 Pr1 3.089(6) 3_476
C8 O3 1.253(8) .
O3 Pr1 2.603(5) 3_476
C6 Pr1 3.029(7) 3_576
O8 Pr1 2.443(4) 2_574
O8 Na1 2.424(5) 2_584
O8 C4 1.270(8) .
O7 Pr1 2.467(5) 4
O7 C4 1.253(8) .

loop_
_geom_hbond_atom_site_label_D
_geom_hbond_atom_site_label_H
_geom_hbond_atom_site_label_A
_geom_hbond_distance_DH
_geom_hbond_distance_HA
_geom_hbond_distance_DA
_geom_hbond_angle_DHA
C7 H7 O9 0.98 2.59 3.419(8) 142.4

loop_
_geom_torsion_atom_site_label_1
_geom_torsion_atom_site_label_2
_geom_torsion_atom_site_label_3
_geom_torsion_atom_site_label_4
_geom_torsion
_geom_torsion_site_symmetry_1
_geom_torsion_site_symmetry_4
Pr1 O2 C1 O1 -4.7(6) . .
Pr1 O2 C1 C2 175.4(5) . .
Pr1 O1 C1 O2 4.8(6) . .
Pr1 O1 C1 C2 -175.3(5) . .
Pr1 O4 C8 Pr1 -115.9(5) 1_565 3_476
Pr1 O4 C8 C7 177.6(4) 3_476 .
Pr1 O4 C8 C7 61.7(7) 1_565 .
Pr1 O4 C8 O3 -0.3(6) 3_476 .
Pr1 O4 C8 O3 -116.2(6) 1_565 .
Pr1 O5 C6 Pr1 -166.1(8) 1_565 3_576
Pr1 O5 C6 C5 154.4(4) 3_576 .
Pr1 O5 C6 C5 -11.7(10) 1_565 .
Pr1 O5 C6 O6 -21.8(6) 3_576 .
Pr1 O5 C6 O6 172.1(5) 1_565 .
Pr1 O6 C6 C5 -155.5(5) 3_576 .
Pr1 O6 C6 O5 20.5(6) 3_576 .
Pr1 O8 C4 C3 138.6(4) 2_574 .
Pr1 O8 C4 O7 -42.2(8) 2_574 .
Pr1 O7 C4 C3 156.1(4) 4 .
Pr1 O7 C4 O8 -23.1(9) 4 .
Na1 O2 C1 Pr1 -160.6(11) 3_576 .
Na1 O2 C1 O1 -165.4(7) 3_576 .
Na1 O2 C1 C2 14.8(14) 3_576 .
Na1 O4 C8 Pr1 98.5(3) . 3_476
Na1 O4 C8 C7 -83.9(5) . .
Na1 O4 C8 O3 98.2(6) . .
Na1 O6 C6 Pr1 -155.2(4) 2_584 3_576
Na1 O6 C6 C5 49.2(7) 2_584 .
Na1 O6 C6 O5 -134.8(5) 2_584 .
Na1 O8 C4 C3 -38.8(7) 2_584 .
Na1 O8 C4 O7 140.4(5) 2_584 .
C3 C5 C7 C2 -18.1(5) . .
C3 C5 C7 C8 -140.7(5) . .
C3 C5 C6 Pr1 -85.8(12) . 3_576
C3 C5 C6 O5 -159.8(5) . .
C3 C5 C6 O6 16.4(9) . .
C3 C2 C1 O2 -7.0(9) . .
C3 C2 C1 O1 173.1(5) . .
C3 C2 C7 C5 18.2(5) . .
C3 C2 C7 C8 137.1(5) . .
C5 C3 C2 C1 -138.6(5) . .
C5 C3 C2 C7 -18.3(4) . .
C5 C3 C4 O8 95.5(7) . .
C5 C3 C4 O7 -83.8(7) . .
C5 C7 C8 O4 -82.9(7) . .
C5 C7 C8 O3 94.9(7) . .
C2 C3 C5 C7 18.3(5) . .
C2 C3 C5 C6 134.8(5) . .
C2 C3 C4 O8 -160.6(5) . .
C2 C3 C4 O7 20.1(8) . .
C2 C7 C8 O4 173.8(5) . .
C2 C7 C8 O3 -8.4(9) . .
C1 C2 C7 C5 140.5(6) . .
C1 C2 C7 C8 -100.6(7) . .
C7 C5 C6 Pr1 16.1(13) . 3_576
C7 C5 C6 O5 -57.9(7) . .
C7 C5 C6 O6 118.3(6) . .
C7 C2 C1 O2 -112.1(6) . .
C7 C2 C1 O1 68.0(8) . .
C7 C8 O3 Pr1 -177.5(4) . 3_476
O4 C8 O3 Pr1 0.3(6) . 3_476
C6 C5 C7 C2 -138.4(5) . .
C6 C5 C7 C8 98.9(6) . .
C4 C3 C5 C7 139.5(5) . .
C4 C3 C5 C6 -104.0(6) . .
C4 C3 C2 C1 101.6(7) . .
C4 C3 C2 C7 -138.1(5) . .

loop_
_twin_individual_id
_twin_individual_mass_fraction_refined
1 1.03(3)
2 -0.03(3)
